data_7712505
loop_
_publ_author_name
'Hill, Anthony'
'Frogley, Benjamin'

_publ_section_title
;
 Synthesis and reactivity of
 9,10-bis(4-trimethylsilylethynylbuta-1,3-diynyl)anthracene derived
 chromophores
;
_journal_name_full 'Dalton Transactions'
_journal_paper_doi 10.1039/D3DT00147D
_journal_year 2023
_chemical_formula_moiety 'C40 H26 Co4 O12 Si2'
_chemical_formula_sum 'C40 H26 Co4 O12 Si2'
_chemical_formula_weight 990.51
_space_group_crystal_system monoclinic
_space_group_IT_number 15
_space_group_name_Hall '-I 2ya'
_space_group_name_H-M_alt 'I 1 2/a 1'
_atom_sites_solution_hydrogens geom
_audit_creation_method SHELXL-2016/6
_audit_update_record
;
2022-12-20 deposited with the CCDC.	2023-03-03 downloaded from the CCDC.
;
_cell_angle_alpha 90
_cell_angle_beta 94.157(5)
_cell_angle_gamma 90
_cell_formula_units_Z 4
_cell_length_a 17.4284(9)
_cell_length_b 9.5427(4)
_cell_length_c 26.2924(16)
_cell_measurement_reflns_used 2918
_cell_measurement_temperature 150.0(1)
_cell_measurement_theta_max 70.1480
_cell_measurement_theta_min 4.9230
_cell_volume 4361.3(4)
_computing_cell_refinement 'CrysAlisPro 1.171.40.36a (Rigaku OD, 2018)'
_computing_data_collection 'CrysAlisPro 1.171.40.36a (Rigaku OD, 2018)'
_computing_data_reduction 'CrysAlisPro 1.171.40.36a (Rigaku OD, 2018)'
_computing_molecular_graphics 'Mercury (Macrae et al., 2020)'
_computing_publication_material 'CIFTAB (Sheldrick, 2016)'
_computing_structure_refinement 'SHELXL-2016/6 (Sheldrick, 2016)'
_computing_structure_solution 'SHELXT 2014/5 (Sheldrick, 2014)'
_diffrn_ambient_temperature 150.0(1)
_diffrn_detector_area_resol_mean 8.1297
_diffrn_measured_fraction_theta_full 0.998
_diffrn_measured_fraction_theta_max 0.982
_diffrn_measurement_device_type 'SuperNova, Dual, Cu at home/near, EosS2'
_diffrn_measurement_method '\w scans'
_diffrn_radiation_type CuK\a
_diffrn_radiation_wavelength 1.54184
_diffrn_reflns_av_R_equivalents 0.0335
_diffrn_reflns_av_unetI/netI 0.0392
_diffrn_reflns_Laue_measured_fraction_full 0.998
_diffrn_reflns_Laue_measured_fraction_max 0.982
_diffrn_reflns_limit_h_max 21
_diffrn_reflns_limit_h_min -15
_diffrn_reflns_limit_k_max 11
_diffrn_reflns_limit_k_min -11
_diffrn_reflns_limit_l_max 32
_diffrn_reflns_limit_l_min -29
_diffrn_reflns_number 11562
_diffrn_reflns_point_group_measured_fraction_full 0.998
_diffrn_reflns_point_group_measured_fraction_max 0.982
_diffrn_reflns_theta_full 67.684
_diffrn_reflns_theta_max 70.831
_diffrn_reflns_theta_min 4.932
_diffrn_source 'micro-focus sealed X-ray tube'
_exptl_absorpt_coefficient_mu 12.730
_exptl_absorpt_correction_T_max 1.00000
_exptl_absorpt_correction_T_min 0.43940
_exptl_absorpt_correction_type multi-scan
_exptl_absorpt_process_details
;
CrysAlisPro 1.171.40.36a (Rigaku Oxford Diffraction, 2018)
Empirical absorption correction using spherical harmonics,
 implemented in SCALE3 ABSPACK scaling algorithm.
;
_exptl_crystal_colour orange
_exptl_crystal_density_diffrn 1.509
_exptl_crystal_description prism
_exptl_crystal_F_000 1992
_exptl_crystal_size_max 0.280
_exptl_crystal_size_mid 0.107
_exptl_crystal_size_min 0.022
_refine_diff_density_max 0.467
_refine_diff_density_min -0.475
_refine_diff_density_rms 0.062
_refine_ls_extinction_method none
_refine_ls_goodness_of_fit_ref 1.023
_refine_ls_hydrogen_treatment constr
_refine_ls_matrix_type full
_refine_ls_number_parameters 265
_refine_ls_number_reflns 4147
_refine_ls_number_restraints 0
_refine_ls_restrained_S_all 1.023
_refine_ls_R_factor_all 0.0620
_refine_ls_R_factor_gt 0.0463
_refine_ls_shift/su_max 0.001
_refine_ls_shift/su_mean 0.000
_refine_ls_structure_factor_coef Fsqd
_refine_ls_weighting_details 'w=1/[\s^2^(Fo^2^)+(0.0690P)^2^+2.5790P] where P=(Fo^2^+2Fc^2^)/3'
_refine_ls_weighting_scheme calc
_refine_ls_wR_factor_gt 0.1188
_refine_ls_wR_factor_ref 0.1289
_reflns_Friedel_coverage 0.000
_reflns_number_gt 3238
_reflns_number_total 4147
_reflns_threshold_expression 'I > 2\s(I)'
_cod_data_source_file d3dt00147d2.cif
_cod_data_source_block Compound_7
_cod_original_sg_symbol_H-M 'I 2/a'
_cod_database_code 7712505
_shelx_shelxl_version_number 2016/6
_shelx_space_group_comment
;
The symmetry employed for this shelxl refinement is uniquely defined
by the following loop, which should always be used as a source of
symmetry information in preference to the above space-group names.
They are only intended as comments.
;

loop_
_space_group_symop_operation_xyz
'x, y, z'
'-x+1/2, y, -z'
'x+1/2, y+1/2, z+1/2'
'-x+1, y+1/2, -z+1/2'
'-x, -y, -z'
'x-1/2, -y, z'
'-x+1/2, -y+1/2, -z+1/2'
'x, -y+1/2, z+1/2'

loop_
_atom_site_label
_atom_site_type_symbol
_atom_site_fract_x
_atom_site_fract_y
_atom_site_fract_z
_atom_site_U_iso_or_equiv
_atom_site_adp_type
_atom_site_occupancy
_atom_site_site_symmetry_order
_atom_site_calc_flag
_atom_site_refinement_flags_posn
_atom_site_refinement_flags_adp
_atom_site_refinement_flags_occupancy
_atom_site_disorder_assembly
_atom_site_disorder_group
Co1 Co 0.58618(3) 0.58728(6) 0.30421(2) 0.03987(17) Uani 1 1 d . . . . .
Co2 Co 0.71864(3) 0.57661(6) 0.34431(2) 0.04126(17) Uani 1 1 d . . . . .
Si1 Si 0.60073(7) 0.30787(11) 0.39173(5) 0.0561(3) Uani 1 1 d . . . . .
O1 O 0.42433(17) 0.5877(3) 0.32821(14) 0.0705(9) Uani 1 1 d . . . . .
O2 O 0.5915(2) 0.3808(4) 0.22123(13) 0.0747(9) Uani 1 1 d . . . . .
O5 O 0.7750(2) 0.8498(3) 0.30920(13) 0.0726(9) Uani 1 1 d . . . . .
O3 O 0.5980(2) 0.8638(3) 0.25556(15) 0.0796(10) Uani 1 1 d . . . . .
C6 C 0.5773(2) 0.9565(3) 0.51274(13) 0.0409(8) Uani 1 1 d . . . . .
C5 C 0.5358(2) 0.9025(3) 0.46893(14) 0.0405(8) Uani 1 1 d . . . . .
C2 C 0.6237(2) 0.6205(3) 0.37554(14) 0.0391(7) Uani 1 1 d . . . . .
C11 C 0.5410(2) 1.0554(3) 0.54412(13) 0.0423(8) Uani 1 1 d . . . . .
C4 C 0.5718(2) 0.8036(4) 0.43743(14) 0.0425(8) Uani 1 1 d . . . . .
C1 C 0.6256(2) 0.4811(4) 0.36512(14) 0.0407(7) Uani 1 1 d . . . . .
O4 O 0.7767(2) 0.3796(4) 0.26936(17) 0.0941(13) Uani 1 1 d . . . . .
O6 O 0.8212(2) 0.5324(5) 0.43564(16) 0.0984(13) Uani 1 1 d . . . . .
C3 C 0.5981(2) 0.7182(3) 0.41019(13) 0.0410(8) Uani 1 1 d . . . . .
C7 C 0.6542(2) 0.9162(4) 0.52700(15) 0.0487(9) Uani 1 1 d . . . . .
H7 H 0.678373 0.852054 0.506844 0.058 Uiso 1 1 calc R U . . .
C19 C 0.7541(2) 0.7445(4) 0.32323(15) 0.0518(9) Uani 1 1 d . . . . .
C10 C 0.5841(2) 1.1084(4) 0.58791(15) 0.0524(9) Uani 1 1 d . . . . .
H10 H 0.561373 1.172632 0.608771 0.063 Uiso 1 1 calc R U . . .
C16 C 0.5897(2) 0.4602(4) 0.25301(16) 0.0534(9) Uani 1 1 d . . . . .
C15 C 0.4861(2) 0.5866(4) 0.31605(16) 0.0523(9) Uani 1 1 d . . . . .
C17 C 0.5928(2) 0.7561(4) 0.27370(16) 0.0538(9) Uani 1 1 d . . . . .
C8 C 0.6933(2) 0.9682(5) 0.56889(16) 0.0575(10) Uani 1 1 d . . . . .
H8 H 0.743540 0.939410 0.577466 0.069 Uiso 1 1 calc R U . . .
C9 C 0.6577(3) 1.0671(5) 0.59992(17) 0.0613(11) Uani 1 1 d . . . . .
H9 H 0.684946 1.103800 0.628603 0.074 Uiso 1 1 calc R U . . .
C18 C 0.7560(2) 0.4538(5) 0.29886(19) 0.0625(12) Uani 1 1 d . . . . .
C20 C 0.7825(3) 0.5491(5) 0.39977(19) 0.0607(11) Uani 1 1 d . . . . .
C13 C 0.6183(4) 0.1664(5) 0.3451(2) 0.0907(18) Uani 1 1 d . . . . .
H13A H 0.586232 0.181405 0.314339 0.136 Uiso 1 1 calc R U . . .
H13B H 0.606329 0.077223 0.359450 0.136 Uiso 1 1 calc R U . . .
H13C H 0.671339 0.167793 0.337528 0.136 Uiso 1 1 calc R U . . .
C12 C 0.6616(4) 0.2826(5) 0.4512(2) 0.0864(17) Uani 1 1 d . . . . .
H12A H 0.714758 0.284522 0.443948 0.130 Uiso 1 1 calc R U . . .
H12B H 0.649902 0.193824 0.465990 0.130 Uiso 1 1 calc R U . . .
H12C H 0.651806 0.356324 0.474744 0.130 Uiso 1 1 calc R U . . .
C14 C 0.4974(3) 0.3110(6) 0.4030(3) 0.122(3) Uani 1 1 d . . . . .
H14A H 0.487375 0.387454 0.425271 0.183 Uiso 1 1 calc R U . . .
H14B H 0.483454 0.224378 0.418359 0.183 Uiso 1 1 calc R U . . .
H14C H 0.467687 0.322951 0.371056 0.183 Uiso 1 1 calc R U . . .

loop_
_atom_site_aniso_label
_atom_site_aniso_U_11
_atom_site_aniso_U_22
_atom_site_aniso_U_33
_atom_site_aniso_U_23
_atom_site_aniso_U_13
_atom_site_aniso_U_12
Co1 0.0415(3) 0.0370(3) 0.0422(3) -0.0015(2) 0.0108(2) -0.0018(2)
Co2 0.0381(3) 0.0384(3) 0.0488(3) -0.0069(2) 0.0133(2) 0.0008(2)
Si1 0.0704(7) 0.0355(5) 0.0646(7) 0.0069(5) 0.0191(6) -0.0025(5)
O1 0.0453(17) 0.070(2) 0.098(3) -0.0072(17) 0.0185(16) -0.0038(14)
O2 0.086(2) 0.076(2) 0.063(2) -0.0277(17) 0.0126(17) -0.0066(17)
O5 0.082(2) 0.068(2) 0.069(2) 0.0055(16) 0.0163(17) -0.0316(17)
O3 0.076(2) 0.0625(19) 0.101(3) 0.0367(19) 0.0109(19) 0.0030(17)
C6 0.051(2) 0.0318(15) 0.0422(19) 0.0019(14) 0.0212(15) 0.0017(14)
C5 0.052(2) 0.0299(15) 0.0427(18) -0.0009(13) 0.0236(15) 0.0019(13)
C2 0.0420(18) 0.0317(15) 0.0452(19) 0.0001(14) 0.0138(15) 0.0008(13)
C11 0.056(2) 0.0341(16) 0.0391(18) 0.0024(14) 0.0197(15) 0.0004(14)
C4 0.050(2) 0.0364(16) 0.0435(19) -0.0010(15) 0.0180(16) -0.0007(15)
C1 0.0435(18) 0.0358(16) 0.0442(19) -0.0013(14) 0.0125(15) 0.0049(14)
O4 0.072(2) 0.087(2) 0.127(3) -0.060(2) 0.030(2) 0.0014(18)
O6 0.080(3) 0.119(3) 0.092(3) 0.038(3) -0.023(2) -0.014(2)
C3 0.0488(19) 0.0334(16) 0.0427(19) -0.0007(14) 0.0155(15) 0.0020(14)
C7 0.052(2) 0.0449(19) 0.051(2) 0.0002(16) 0.0188(17) 0.0088(16)
C19 0.050(2) 0.059(2) 0.047(2) -0.0104(19) 0.0107(17) -0.0102(19)
C10 0.061(2) 0.047(2) 0.051(2) -0.0083(17) 0.0153(18) 0.0066(17)
C16 0.055(2) 0.056(2) 0.049(2) -0.0053(19) 0.0096(18) -0.0048(18)
C15 0.054(2) 0.046(2) 0.056(2) -0.0047(17) 0.0034(18) -0.0045(17)
C17 0.050(2) 0.050(2) 0.061(2) 0.0097(19) 0.0060(18) 0.0035(17)
C8 0.053(2) 0.066(2) 0.055(2) -0.002(2) 0.0110(19) 0.0118(19)
C9 0.065(3) 0.065(3) 0.055(2) -0.013(2) 0.006(2) 0.004(2)
C18 0.046(2) 0.061(2) 0.082(3) -0.023(2) 0.017(2) -0.0022(19)
C20 0.053(2) 0.057(2) 0.072(3) 0.007(2) 0.003(2) -0.0033(19)
C13 0.146(5) 0.036(2) 0.090(4) -0.011(2) 0.005(4) -0.002(3)
C12 0.142(5) 0.056(3) 0.062(3) 0.016(2) 0.010(3) -0.006(3)
C14 0.086(4) 0.087(4) 0.202(8) 0.073(5) 0.071(5) 0.005(3)

loop_
_atom_type_symbol
_atom_type_description
_atom_type_scat_dispersion_real
_atom_type_scat_dispersion_imag
_atom_type_scat_source
C C 0.0181 0.0091 'International Tables Vol C Tables 4.2.6.8 and 6.1.1.4'
H H 0.0000 0.0000 'International Tables Vol C Tables 4.2.6.8 and 6.1.1.4'
O O 0.0492 0.0322 'International Tables Vol C Tables 4.2.6.8 and 6.1.1.4'
Si Si 0.2541 0.3302 'International Tables Vol C Tables 4.2.6.8 and 6.1.1.4'
Co Co -2.3653 3.6143 'International Tables Vol C Tables 4.2.6.8 and 6.1.1.4'

loop_
_geom_angle_atom_site_label_1
_geom_angle_atom_site_label_2
_geom_angle_atom_site_label_3
_geom_angle
_geom_angle_site_symmetry_1
_geom_angle_site_symmetry_3
_geom_angle_publ_flag
C15 Co1 C17 100.08(18) . . ?
C15 Co1 C16 102.24(18) . . ?
C17 Co1 C16 105.0(2) . . ?
C15 Co1 C2 95.45(16) . . ?
C17 Co1 C2 104.60(17) . . ?
C16 Co1 C2 141.97(17) . . ?
C15 Co1 C1 98.22(17) . . ?
C17 Co1 C1 141.93(18) . . ?
C16 Co1 C1 103.27(17) . . ?
C2 Co1 C1 40.34(14) . . ?
C15 Co1 Co2 144.72(14) . . ?
C17 Co1 Co2 97.95(13) . . ?
C16 Co1 Co2 101.99(14) . . ?
C2 Co1 Co2 50.49(10) . . ?
C1 Co1 Co2 51.19(10) . . ?
C20 Co2 C19 99.96(19) . . ?
C20 Co2 C18 102.1(2) . . ?
C19 Co2 C18 102.7(2) . . ?
C20 Co2 C2 100.68(19) . . ?
C19 Co2 C2 104.90(16) . . ?
C18 Co2 C2 140.24(17) . . ?
C20 Co2 C1 100.43(18) . . ?
C19 Co2 C1 142.80(17) . . ?
C18 Co2 C1 102.96(17) . . ?
C2 Co2 C1 40.61(13) . . ?
C20 Co2 Co1 149.45(15) . . ?
C19 Co2 Co1 99.28(13) . . ?
C18 Co2 Co1 96.54(15) . . ?
C2 Co2 Co1 51.24(11) . . ?
C1 Co2 Co1 51.36(11) . . ?
C12 Si1 C14 112.0(3) . . ?
C12 Si1 C1 107.5(2) . . ?
C14 Si1 C1 107.6(2) . . ?
C12 Si1 C13 110.6(3) . . ?
C14 Si1 C13 109.0(3) . . ?
C1 Si1 C13 110.0(2) . . ?
C5 C6 C7 122.3(3) . . ?
C5 C6 C11 119.3(3) . . ?
C7 C6 C11 118.4(4) . . ?
C6 C5 C11 120.9(3) . 5_676 ?
C6 C5 C4 119.5(3) . . ?
C11 C5 C4 119.6(3) 5_676 . ?
C1 C2 C3 142.9(3) . . ?
C1 C2 Co2 70.7(2) . . ?
C3 C2 Co2 137.7(3) . . ?
C1 C2 Co1 70.2(2) . . ?
C3 C2 Co1 129.0(3) . . ?
Co2 C2 Co1 78.27(13) . . ?
C5 C11 C10 122.0(3) 5_676 . ?
C5 C11 C6 119.8(4) 5_676 . ?
C10 C11 C6 118.1(4) . . ?
C3 C4 C5 176.4(4) . . ?
C2 C1 Si1 141.7(3) . . ?
C2 C1 Co2 68.7(2) . . ?
Si1 C1 Co2 137.31(19) . . ?
C2 C1 Co1 69.4(2) . . ?
Si1 C1 Co1 133.2(2) . . ?
Co2 C1 Co1 77.45(13) . . ?
C4 C3 C2 175.4(4) . . ?
C8 C7 C6 121.9(4) . . ?
C8 C7 H7 119.1 . . ?
C6 C7 H7 119.1 . . ?
O5 C19 Co2 178.5(4) . . ?
C9 C10 C11 121.4(4) . . ?
C9 C10 H10 119.3 . . ?
C11 C10 H10 119.3 . . ?
O2 C16 Co1 179.6(4) . . ?
O1 C15 Co1 173.8(4) . . ?
O3 C17 Co1 178.3(4) . . ?
C7 C8 C9 119.9(4) . . ?
C7 C8 H8 120.0 . . ?
C9 C8 H8 120.0 . . ?
C10 C9 C8 120.3(4) . . ?
C10 C9 H9 119.9 . . ?
C8 C9 H9 119.9 . . ?
O4 C18 Co2 177.2(5) . . ?
O6 C20 Co2 178.2(5) . . ?
Si1 C13 H13A 109.5 . . ?
Si1 C13 H13B 109.5 . . ?
H13A C13 H13B 109.5 . . ?
Si1 C13 H13C 109.5 . . ?
H13A C13 H13C 109.5 . . ?
H13B C13 H13C 109.5 . . ?
Si1 C12 H12A 109.5 . . ?
Si1 C12 H12B 109.5 . . ?
H12A C12 H12B 109.5 . . ?
Si1 C12 H12C 109.5 . . ?
H12A C12 H12C 109.5 . . ?
H12B C12 H12C 109.5 . . ?
Si1 C14 H14A 109.5 . . ?
Si1 C14 H14B 109.5 . . ?
H14A C14 H14B 109.5 . . ?
Si1 C14 H14C 109.5 . . ?
H14A C14 H14C 109.5 . . ?
H14B C14 H14C 109.5 . . ?

loop_
_geom_bond_atom_site_label_1
_geom_bond_atom_site_label_2
_geom_bond_distance
_geom_bond_site_symmetry_2
_geom_bond_publ_flag
Co1 C15 1.793(4) . ?
Co1 C17 1.807(4) . ?
Co1 C16 1.816(4) . ?
Co1 C2 1.967(4) . ?
Co1 C1 1.976(4) . ?
Co1 Co2 2.4694(8) . ?
Co2 C20 1.788(5) . ?
Co2 C19 1.818(4) . ?
Co2 C18 1.827(4) . ?
Co2 C2 1.946(3) . ?
Co2 C1 1.971(4) . ?
Si1 C12 1.841(5) . ?
Si1 C14 1.846(6) . ?
Si1 C1 1.859(4) . ?
Si1 C13 1.863(5) . ?
O1 C15 1.146(5) . ?
O2 C16 1.130(5) . ?
O5 C19 1.140(5) . ?
O3 C17 1.139(5) . ?
C6 C5 1.412(5) . ?
C6 C7 1.419(5) . ?
C6 C11 1.431(5) . ?
C5 C11 1.415(5) 5_676 ?
C5 C4 1.430(4) . ?
C2 C1 1.360(5) . ?
C2 C3 1.399(5) . ?
C11 C10 1.422(6) . ?
C4 C3 1.198(5) . ?
O4 C18 1.129(5) . ?
O6 C20 1.131(5) . ?
C7 C8 1.347(6) . ?
C7 H7 0.9300 . ?
C10 C9 1.357(6) . ?
C10 H10 0.9300 . ?
C8 C9 1.419(6) . ?
C8 H8 0.9300 . ?
C9 H9 0.9300 . ?
C13 H13A 0.9600 . ?
C13 H13B 0.9600 . ?
C13 H13C 0.9600 . ?
C12 H12A 0.9600 . ?
C12 H12B 0.9600 . ?
C12 H12C 0.9600 . ?
C14 H14A 0.9600 . ?
C14 H14B 0.9600 . ?
C14 H14C 0.9600 . ?
